data_2227604
loop_
_publ_author_name
'DeBurgomaster, Paul'
'Zubieta, Jon'

_publ_section_title
;
 (Di-2-pyridylamine)(methanol)sulfatocopper(II)
;
_journal_coeditor_code HG2716
_journal_issue 11
_journal_name_full 'Acta Crystallographica Section E'
_journal_page_first m1350
_journal_page_last m1351
_journal_paper_doi 10.1107/S1600536810038675
_journal_volume 66
_journal_year 2010
_chemical_formula_iupac '[Cu (S O4) (C10 H9 N3) (C H4 O)]'
_chemical_formula_moiety 'C11 H13 Cu N3 O5 S'
_chemical_formula_sum 'C11 H13 Cu N3 O5 S'
_chemical_formula_weight 362.84
_chemical_name_systematic
;
(Di-2-pyridylamine)(methanol)sulfatocopper(II)
;
_space_group_IT_number 14
_symmetry_cell_setting monoclinic
_symmetry_space_group_name_Hall '-P 2yn'
_symmetry_space_group_name_H-M 'P 1 21/n 1'
_atom_sites_solution_hydrogens geom
_atom_sites_solution_primary direct
_atom_sites_solution_secondary difmap
_audit_creation_method SHELXL-97
_cell_angle_alpha 90.00
_cell_angle_beta 92.185(3)
_cell_angle_gamma 90.00
_cell_formula_units_Z 4
_cell_length_a 7.1403(10)
_cell_length_b 10.7361(15)
_cell_length_c 17.798(3)
_cell_measurement_reflns_used 4522
_cell_measurement_temperature 90(2)
_cell_measurement_theta_max 28.27
_cell_measurement_theta_min 2.97
_cell_volume 1363.4(4)
_computing_cell_refinement 'SAINT (Bruker, 1998)'
_computing_data_collection 'SMART (Bruker, 1998)'
_computing_data_reduction 'SAINT (Bruker, 1998)'
_computing_molecular_graphics 'CrystalMaker (Palmer, 2006)'
_computing_publication_material 'SHELXTL (Sheldrick, 2008)'
_computing_structure_refinement 'SHELXL97 (Sheldrick, 2008)'
_computing_structure_solution 'SHELXS97 (Sheldrick, 2008)'
_diffrn_ambient_temperature 90(2)
_diffrn_detector_area_resol_mean 512
_diffrn_measured_fraction_theta_full 0.997
_diffrn_measured_fraction_theta_max 0.997
_diffrn_measurement_device_type 'Bruker APEX CCD area-detector'
_diffrn_measurement_method '\f and \w scans'
_diffrn_radiation_monochromator graphite
_diffrn_radiation_source 'fine-focus sealed tube'
_diffrn_radiation_type MoK\a
_diffrn_radiation_wavelength 0.71073
_diffrn_reflns_av_R_equivalents 0.0331
_diffrn_reflns_av_sigmaI/netI 0.0303
_diffrn_reflns_limit_h_max 9
_diffrn_reflns_limit_h_min -9
_diffrn_reflns_limit_k_max 13
_diffrn_reflns_limit_k_min -14
_diffrn_reflns_limit_l_max 23
_diffrn_reflns_limit_l_min -23
_diffrn_reflns_number 13215
_diffrn_reflns_theta_full 28.07
_diffrn_reflns_theta_max 28.07
_diffrn_reflns_theta_min 2.97
_diffrn_standards_number 0
_exptl_absorpt_coefficient_mu 1.780
_exptl_absorpt_correction_T_max 0.8855
_exptl_absorpt_correction_T_min 0.6172
_exptl_absorpt_correction_type multi-scan
_exptl_absorpt_process_details '(SADABS; Bruker, 1998)'
_exptl_crystal_colour green
_exptl_crystal_density_diffrn 1.768
_exptl_crystal_density_meas 1.75(2)
_exptl_crystal_density_method flotation
_exptl_crystal_description plate
_exptl_crystal_F_000 740
_exptl_crystal_size_max 0.30
_exptl_crystal_size_mid 0.15
_exptl_crystal_size_min 0.07
_refine_diff_density_max 0.792
_refine_diff_density_min -0.749
_refine_ls_extinction_method none
_refine_ls_goodness_of_fit_ref 1.256
_refine_ls_hydrogen_treatment constr
_refine_ls_matrix_type full
_refine_ls_number_parameters 192
_refine_ls_number_reflns 3308
_refine_ls_number_restraints 0
_refine_ls_restrained_S_all 1.256
_refine_ls_R_factor_all 0.0564
_refine_ls_R_factor_gt 0.0522
_refine_ls_shift/su_max 0.000
_refine_ls_shift/su_mean 0.000
_refine_ls_structure_factor_coef Fsqd
_refine_ls_weighting_details 'calc w=1/[\s^2^(Fo^2^)+(0.0374P)^2^+3.5736P] where P=(Fo^2^+2Fc^2^)/3'
_refine_ls_weighting_scheme calc
_refine_ls_wR_factor_gt 0.1074
_refine_ls_wR_factor_ref 0.1093
_reflns_number_gt 3119
_reflns_number_total 3308
_reflns_threshold_expression I>2sigma(I)
_cod_data_source_file hg2716.cif
_cod_data_source_block I
_cod_original_cell_volume 1363.4(3)
_cod_original_sg_symbol_H-M 'P 21/n'
_cod_database_code 2227604
_cod_database_fobs_code 2227604

loop_
_symmetry_equiv_pos_as_xyz
'x, y, z'
'-x+1/2, y+1/2, -z+1/2'
'-x, -y, -z'
'x-1/2, -y-1/2, z-1/2'

loop_
_atom_site_type_symbol
_atom_site_label
_atom_site_fract_x
_atom_site_fract_y
_atom_site_fract_z
_atom_site_U_iso_or_equiv
_atom_site_adp_type
_atom_site_calc_flag
_atom_site_refinement_flags
_atom_site_occupancy
_atom_site_disorder_assembly
_atom_site_disorder_group
Cu Cu1 0.64877(5) 0.27906(3) 0.05295(2) 0.00870(12) Uani d . 1 . .
S S1 0.37436(10) 0.16887(7) 0.11547(4) 0.00900(16) Uani d . 1 . .
O O1 0.4394(3) 0.1566(2) 0.03641(12) 0.0116(4) Uani d . 1 . .
O O2 0.5310(3) 0.2441(2) 0.15261(13) 0.0118(5) Uani d . 1 . .
O O3 0.2005(3) 0.2444(2) 0.11458(13) 0.0131(5) Uani d . 1 . .
O O4 0.3483(3) 0.0501(2) 0.15113(13) 0.0138(5) Uani d . 1 . .
O O5 0.8729(3) 0.1433(2) 0.06432(14) 0.0174(5) Uani d . 1 . .
H HO5 0.9887 0.1690 0.0770 0.029(12) Uiso d R 1 . .
N N1 0.6684(4) 0.3176(2) -0.05332(15) 0.0100(5) Uani d . 1 . .
N N2 0.7276(4) 0.5328(2) -0.03312(15) 0.0111(5) Uani d . 1 . .
H HN2 0.7638 0.5982 -0.0606 0.017(10) Uiso d R 1 . .
N N3 0.7710(4) 0.4339(2) 0.08540(15) 0.0105(5) Uani d . 1 . .
C C1 0.6369(4) 0.2227(3) -0.10237(18) 0.0134(6) Uani d . 1 . .
H H1 0.6295 0.1404 -0.0832 0.016 Uiso calc R 1 . .
C C2 0.6153(5) 0.2405(3) -0.17841(19) 0.0144(6) Uani d . 1 . .
H H2 0.5978 0.1717 -0.2115 0.017 Uiso calc R 1 . .
C C3 0.6197(5) 0.3619(3) -0.20600(19) 0.0152(7) Uani d . 1 . .
H H3 0.5984 0.3774 -0.2582 0.018 Uiso calc R 1 . .
C C4 0.6550(4) 0.4588(3) -0.15736(19) 0.0129(6) Uani d . 1 . .
H H4 0.6601 0.5419 -0.1755 0.015 Uiso calc R 1 . .
C C5 0.6835(4) 0.4337(3) -0.08069(18) 0.0103(6) Uani d . 1 . .
C C6 0.7789(4) 0.5367(3) 0.04263(18) 0.0106(6) Uani d . 1 . .
C C7 0.8364(5) 0.6517(3) 0.07262(19) 0.0147(6) Uani d . 1 . .
H H7 0.8393 0.7236 0.0415 0.018 Uiso calc R 1 . .
C C8 0.8885(5) 0.6594(3) 0.1477(2) 0.0169(7) Uani d . 1 . .
H H8 0.9272 0.7367 0.1691 0.020 Uiso calc R 1 . .
C C9 0.8838(5) 0.5519(3) 0.19230(19) 0.0166(7) Uani d . 1 . .
H H9 0.9213 0.5546 0.2441 0.020 Uiso calc R 1 . .
C C10 0.8242(4) 0.4435(3) 0.15956(18) 0.0138(6) Uani d . 1 . .
H H10 0.8194 0.3709 0.1899 0.017 Uiso calc R 1 . .
C C11 0.8502(5) 0.0179(3) 0.0901(2) 0.0208(8) Uani d . 1 . .
H H11A 0.9712 -0.0252 0.0903 0.031 Uiso calc R 1 . .
H H11B 0.7603 -0.0258 0.0565 0.031 Uiso calc R 1 . .
H H11C 0.8036 0.0189 0.1412 0.031 Uiso calc R 1 . .

loop_
_atom_site_aniso_label
_atom_site_aniso_U_11
_atom_site_aniso_U_22
_atom_site_aniso_U_33
_atom_site_aniso_U_12
_atom_site_aniso_U_13
_atom_site_aniso_U_23
Cu1 0.00907(19) 0.00779(19) 0.00915(19) -0.00177(14) -0.00090(13) 0.00045(14)
S1 0.0095(3) 0.0083(3) 0.0091(3) -0.0007(3) -0.0005(3) 0.0008(3)
O1 0.0126(11) 0.0117(11) 0.0104(10) -0.0052(8) -0.0002(8) -0.0010(9)
O2 0.0124(11) 0.0116(11) 0.0114(10) -0.0031(8) -0.0018(8) -0.0003(8)
O3 0.0119(11) 0.0087(10) 0.0187(12) 0.0012(8) 0.0000(9) 0.0031(9)
O4 0.0200(12) 0.0067(10) 0.0145(11) -0.0010(9) -0.0005(9) 0.0022(9)
O5 0.0122(11) 0.0119(11) 0.0277(13) -0.0005(9) -0.0028(10) 0.0031(10)
N1 0.0094(12) 0.0096(12) 0.0112(12) -0.0001(10) 0.0022(9) -0.0007(10)
N2 0.0131(13) 0.0064(12) 0.0138(13) -0.0013(10) -0.0010(10) 0.0018(10)
N3 0.0093(12) 0.0098(12) 0.0122(13) -0.0012(10) -0.0015(10) 0.0004(10)
C1 0.0146(15) 0.0093(14) 0.0163(16) -0.0012(12) 0.0010(12) -0.0021(12)
C2 0.0167(16) 0.0125(15) 0.0139(15) -0.0004(12) 0.0008(12) -0.0046(12)
C3 0.0142(15) 0.0210(17) 0.0107(15) 0.0017(13) 0.0026(12) 0.0012(13)
C4 0.0139(15) 0.0089(14) 0.0160(16) 0.0001(12) 0.0020(12) 0.0019(12)
C5 0.0067(13) 0.0112(14) 0.0132(15) 0.0016(11) 0.0013(11) -0.0023(12)
C6 0.0063(13) 0.0124(15) 0.0132(15) 0.0002(11) 0.0004(11) 0.0004(12)
C7 0.0153(16) 0.0093(15) 0.0191(16) 0.0007(12) -0.0033(12) 0.0016(13)
C8 0.0139(16) 0.0155(16) 0.0211(17) -0.0030(13) -0.0031(13) -0.0071(14)
C9 0.0130(15) 0.0227(18) 0.0137(16) -0.0006(13) -0.0044(12) -0.0014(13)
C10 0.0125(15) 0.0166(16) 0.0119(15) -0.0030(12) -0.0022(12) 0.0028(12)
C11 0.0171(17) 0.0091(16) 0.036(2) 0.0005(13) -0.0048(15) 0.0021(14)

loop_
_atom_type_symbol
_atom_type_description
_atom_type_scat_dispersion_real
_atom_type_scat_dispersion_imag
_atom_type_scat_source
C C 0.0033 0.0016 'International Tables Vol C Tables 4.2.6.8 and 6.1.1.4'
H H 0.0000 0.0000 'International Tables Vol C Tables 4.2.6.8 and 6.1.1.4'
N N 0.0061 0.0033 'International Tables Vol C Tables 4.2.6.8 and 6.1.1.4'
O O 0.0106 0.0060 'International Tables Vol C Tables 4.2.6.8 and 6.1.1.4'
S S 0.1246 0.1234 'International Tables Vol C Tables 4.2.6.8 and 6.1.1.4'
Cu Cu 0.3201 1.2651 'International Tables Vol C Tables 4.2.6.8 and 6.1.1.4'

loop_
_geom_angle_atom_site_label_1
_geom_angle_atom_site_label_2
_geom_angle_atom_site_label_3
_geom_angle_site_symmetry_1
_geom_angle_site_symmetry_3
_geom_angle
_geom_angle_publ_flag
N1 Cu1 N3 . . 93.33(11) ?
N1 Cu1 O1 . . 94.47(10) ?
N3 Cu1 O1 . . 157.45(10) ?
N1 Cu1 O2 . . 159.62(10) ?
N3 Cu1 O2 . . 95.43(10) ?
O1 Cu1 O2 . . 71.02(9) ?
N1 Cu1 O5 . . 98.83(10) ?
N3 Cu1 O5 . . 102.96(10) ?
O1 Cu1 O5 . . 96.70(9) ?
O2 Cu1 O5 . . 97.08(9) ?
O4 S1 O3 . . 111.51(14) ?
O4 S1 O1 . . 112.62(14) ?
O3 S1 O1 . . 109.03(13) ?
O4 S1 O2 . . 112.73(14) ?
O3 S1 O2 . . 108.55(13) ?
O1 S1 O2 . . 101.91(13) ?
S1 O1 Cu1 . . 93.46(11) ?
S1 O2 Cu1 . . 92.35(11) ?
C11 O5 Cu1 . . 124.7(2) ?
C11 O5 HO5 . . 108.9 ?
Cu1 O5 HO5 . . 119.3 ?
C5 N1 C1 . . 118.5(3) ?
C5 N1 Cu1 . . 124.0(2) ?
C1 N1 Cu1 . . 116.7(2) ?
C6 N2 C5 . . 131.5(3) ?
C6 N2 HN2 . . 115.8 ?
C5 N2 HN2 . . 109.2 ?
C6 N3 C10 . . 118.1(3) ?
C6 N3 Cu1 . . 124.0(2) ?
C10 N3 Cu1 . . 117.0(2) ?
N1 C1 C2 . . 122.8(3) ?
N1 C1 H1 . . 118.6 ?
C2 C1 H1 . . 118.6 ?
C1 C2 C3 . . 118.4(3) ?
C1 C2 H2 . . 120.8 ?
C3 C2 H2 . . 120.8 ?
C4 C3 C2 . . 119.6(3) ?
C4 C3 H3 . . 120.2 ?
C2 C3 H3 . . 120.2 ?
C3 C4 C5 . . 119.1(3) ?
C3 C4 H4 . . 120.4 ?
C5 C4 H4 . . 120.4 ?
N1 C5 N2 . . 120.6(3) ?
N1 C5 C4 . . 121.5(3) ?
N2 C5 C4 . . 117.9(3) ?
N3 C6 N2 . . 120.8(3) ?
N3 C6 C7 . . 121.8(3) ?
N2 C6 C7 . . 117.4(3) ?
C8 C7 C6 . . 119.2(3) ?
C8 C7 H7 . . 120.4 ?
C6 C7 H7 . . 120.4 ?
C7 C8 C9 . . 119.3(3) ?
C7 C8 H8 . . 120.3 ?
C9 C8 H8 . . 120.3 ?
C10 C9 C8 . . 118.3(3) ?
C10 C9 H9 . . 120.8 ?
C8 C9 H9 . . 120.8 ?
C9 C10 N3 . . 123.3(3) ?
C9 C10 H10 . . 118.3 ?
N3 C10 H10 . . 118.3 ?
O5 C11 H11A . . 109.5 ?
O5 C11 H11B . . 109.5 ?
H11A C11 H11B . . 109.5 ?
O5 C11 H11C . . 109.5 ?
H11A C11 H11C . . 109.5 ?
H11B C11 H11C . . 109.5 ?

loop_
_geom_bond_atom_site_label_1
_geom_bond_atom_site_label_2
_geom_bond_site_symmetry_2
_geom_bond_distance
_geom_bond_publ_flag
Cu1 N1 . 1.946(3) ?
Cu1 N3 . 1.955(3) ?
Cu1 O1 . 2.004(2) ?
Cu1 O2 . 2.027(2) ?
Cu1 O5 . 2.168(2) ?
S1 O4 . 1.439(2) ?
S1 O3 . 1.482(2) ?
S1 O1 . 1.504(2) ?
S1 O2 . 1.511(2) ?
O5 C11 . 1.434(4) ?
O5 HO5 . 0.8923 ?
N1 C5 . 1.343(4) ?
N1 C1 . 1.355(4) ?
N2 C6 . 1.384(4) ?
N2 C5 . 1.389(4) ?
N2 HN2 . 0.8988 ?
N3 C6 . 1.343(4) ?
N3 C10 . 1.363(4) ?
C1 C2 . 1.369(5) ?
C1 H1 . 0.9500 ?
C2 C3 . 1.394(5) ?
C2 H2 . 0.9500 ?
C3 C4 . 1.370(5) ?
C3 H3 . 0.9500 ?
C4 C5 . 1.398(5) ?
C4 H4 . 0.9500 ?
C6 C7 . 1.401(4) ?
C7 C8 . 1.375(5) ?
C7 H7 . 0.9500 ?
C8 C9 . 1.402(5) ?
C8 H8 . 0.9500 ?
C9 C10 . 1.363(5) ?
C9 H9 . 0.9500 ?
C10 H10 . 0.9500 ?
C11 H11A . 0.9800 ?
C11 H11B . 0.9800 ?
C11 H11C . 0.9800 ?

loop_
_geom_hbond_atom_site_label_D
_geom_hbond_atom_site_label_H
_geom_hbond_atom_site_label_A
_geom_hbond_site_symmetry_A
_geom_hbond_distance_DH
_geom_hbond_distance_HA
_geom_hbond_distance_DA
_geom_hbond_angle_DHA
N2 HN2 O3 3_665 0.90 1.97 2.854(3) 169.3
O5 HO5 O3 1_655 0.89 1.82 2.700(3) 168.4

loop_
_geom_torsion_atom_site_label_1
_geom_torsion_atom_site_label_2
_geom_torsion_atom_site_label_3
_geom_torsion_atom_site_label_4
_geom_torsion_site_symmetry_1
_geom_torsion_site_symmetry_2
_geom_torsion_site_symmetry_3
_geom_torsion_site_symmetry_4
_geom_torsion
_geom_torsion_publ_flag
O4 S1 O1 Cu1 . . . . -130.74(12) ?
O3 S1 O1 Cu1 . . . . 104.93(12) ?
O2 S1 O1 Cu1 . . . . -9.70(13) ?
N1 Cu1 O1 S1 . . . . -157.87(12) ?
N3 Cu1 O1 S1 . . . . -48.0(3) ?
O2 Cu1 O1 S1 . . . . 7.46(10) ?
O5 Cu1 O1 S1 . . . . 102.68(12) ?
O4 S1 O2 Cu1 . . . . 130.54(12) ?
O3 S1 O2 Cu1 . . . . -105.41(12) ?
O1 S1 O2 Cu1 . . . . 9.58(13) ?
N1 Cu1 O2 S1 . . . . 39.0(3) ?
N3 Cu1 O2 S1 . . . . 154.08(12) ?
O1 Cu1 O2 S1 . . . . -7.42(10) ?
O5 Cu1 O2 S1 . . . . -102.10(11) ?
N1 Cu1 O5 C11 . . . . -122.5(3) ?
N3 Cu1 O5 C11 . . . . 141.9(3) ?
O1 Cu1 O5 C11 . . . . -26.9(3) ?
O2 Cu1 O5 C11 . . . . 44.7(3) ?
N3 Cu1 N1 C5 . . . . -24.1(3) ?
O1 Cu1 N1 C5 . . . . 134.7(3) ?
O2 Cu1 N1 C5 . . . . 91.3(4) ?
O5 Cu1 N1 C5 . . . . -127.8(2) ?
N3 Cu1 N1 C1 . . . . 166.0(2) ?
O1 Cu1 N1 C1 . . . . -35.2(2) ?
O2 Cu1 N1 C1 . . . . -78.6(4) ?
O5 Cu1 N1 C1 . . . . 62.3(2) ?
N1 Cu1 N3 C6 . . . . 22.6(3) ?
O1 Cu1 N3 C6 . . . . -87.5(4) ?
O2 Cu1 N3 C6 . . . . -139.0(3) ?
O5 Cu1 N3 C6 . . . . 122.4(2) ?
N1 Cu1 N3 C10 . . . . -168.3(2) ?
O1 Cu1 N3 C10 . . . . 81.6(4) ?
O2 Cu1 N3 C10 . . . . 30.1(2) ?
O5 Cu1 N3 C10 . . . . -68.4(2) ?
C5 N1 C1 C2 . . . . -1.6(5) ?
Cu1 N1 C1 C2 . . . . 168.9(3) ?
N1 C1 C2 C3 . . . . -2.2(5) ?
C1 C2 C3 C4 . . . . 3.4(5) ?
C2 C3 C4 C5 . . . . -0.8(5) ?
C1 N1 C5 N2 . . . . -175.8(3) ?
Cu1 N1 C5 N2 . . . . 14.4(4) ?
C1 N1 C5 C4 . . . . 4.3(4) ?
Cu1 N1 C5 C4 . . . . -165.4(2) ?
C6 N2 C5 N1 . . . . 6.5(5) ?
C6 N2 C5 C4 . . . . -173.6(3) ?
C3 C4 C5 N1 . . . . -3.1(5) ?
C3 C4 C5 N2 . . . . 177.0(3) ?
C10 N3 C6 N2 . . . . 179.7(3) ?
Cu1 N3 C6 N2 . . . . -11.3(4) ?
C10 N3 C6 C7 . . . . -1.1(4) ?
Cu1 N3 C6 C7 . . . . 167.9(2) ?
C5 N2 C6 N3 . . . . -8.2(5) ?
C5 N2 C6 C7 . . . . 172.6(3) ?
N3 C6 C7 C8 . . . . 0.8(5) ?
N2 C6 C7 C8 . . . . -180.0(3) ?
C6 C7 C8 C9 . . . . 0.4(5) ?
C7 C8 C9 C10 . . . . -1.2(5) ?
C8 C9 C10 N3 . . . . 0.9(5) ?
C6 N3 C10 C9 . . . . 0.3(5) ?
Cu1 N3 C10 C9 . . . . -169.5(3) ?
